data_4117053
loop_
_publ_author_name
'F. Albert Cotton'
'Lee M. Daniels'
'Glenn T. Jordan'
'Carlos A. Murillo'

_publ_section_title
;
 Symmetrical and Unsymmetrical Compounds Having a Linear Co36+ Chain
 Ligated by a Spiral Set of Dipyridyl Anions
;
_journal_name_full 'Journal of the American Chemical Society'
_journal_page_first 10377
_journal_page_last 10381
_journal_paper_doi 10.1021/ja971997h
_journal_volume 119
_journal_year 1997
_chemical_compound_source synthesis
_chemical_formula_structural 'Co3(dpa)4BF4Cl, 2(CH2Cl2)'
_chemical_formula_sum 'C42 H36 B Cl5 Co3 F4 N12'
_chemical_formula_weight 1149.68
_space_group_IT_number 15
_symmetry_cell_setting monoclinic
_symmetry_space_group_name_Hall '-C 2yc'
_symmetry_space_group_name_H-M 'C 1 2/c 1'
_atom_sites_solution_hydrogens geom
_atom_sites_solution_primary direct
_atom_sites_solution_secondary difmap
_audit_creation_method SHELXL
_cell_angle_alpha 90.00
_cell_angle_beta 109.73(2)
_cell_angle_gamma 90.00
_cell_formula_units_Z 4
_cell_length_a 18.777(7)
_cell_length_b 16.538(2)
_cell_length_c 15.455(6)
_cell_measurement_reflns_used 25
_cell_measurement_temperature 168(2)
_cell_measurement_theta_max 17.7
_cell_measurement_theta_min 9.0
_cell_volume 4518(3)
_computing_cell_refinement 'CAD4 V5.0'
_computing_data_collection 'CAD4 V5.0'
_computing_data_reduction XCAD4
_computing_molecular_graphics 'SHELXTL (Siemens, 1990)'
_computing_publication_material 'SHELXTL (Siemens, 1990)'
_computing_structure_refinement 'SHELXL-93 (Sheldrick, 1993)'
_computing_structure_solution 'SHELXS-86 (Sheldrick, 1990)'
_diffrn_ambient_temperature 168(2)
_diffrn_measurement_device 'Nonius CAD4'
_diffrn_measurement_method 'omega-2theta scans'
_diffrn_radiation_monochromator graphite
_diffrn_radiation_source 'normal-focus sealed tube'
_diffrn_radiation_type MoK\a
_diffrn_radiation_wavelength 0.71073
_diffrn_reflns_av_R_equivalents 0.0438
_diffrn_reflns_av_sigmaI/netI 0.0733
_diffrn_reflns_limit_h_max 20
_diffrn_reflns_limit_h_min -22
_diffrn_reflns_limit_k_max 19
_diffrn_reflns_limit_k_min 0
_diffrn_reflns_limit_l_max 18
_diffrn_reflns_limit_l_min 0
_diffrn_reflns_number 3078
_diffrn_reflns_theta_max 22.50
_diffrn_reflns_theta_min 2.30
_diffrn_standards_decay_% 0
_diffrn_standards_interval_time 60
_diffrn_standards_number 3
_exptl_absorpt_coefficient_mu 1.450
_exptl_absorpt_correction_T_max 0.848
_exptl_absorpt_correction_T_min 0.791
_exptl_absorpt_correction_type empirical
_exptl_crystal_colour black
_exptl_crystal_density_diffrn 1.690
_exptl_crystal_description block
_exptl_crystal_F_000 2316
_exptl_crystal_size_max 0.21
_exptl_crystal_size_mid 0.20
_exptl_crystal_size_min 0.19
_refine_diff_density_max 0.949
_refine_diff_density_min -0.598
_refine_diff_density_rms 0.085
_refine_ls_extinction_method none
_refine_ls_goodness_of_fit_all 1.022
_refine_ls_goodness_of_fit_obs 1.142
_refine_ls_hydrogen_treatment refxyz
_refine_ls_matrix_type full
_refine_ls_number_parameters 381
_refine_ls_number_reflns 2729
_refine_ls_number_restraints 12
_refine_ls_restrained_S_all 1.052
_refine_ls_restrained_S_obs 1.140
_refine_ls_R_factor_all 0.1010
_refine_ls_R_factor_obs 0.0422
_refine_ls_shift/esd_max -0.001
_refine_ls_shift/esd_mean 0.000
_refine_ls_structure_factor_coef Fsqd
_refine_ls_weighting_details 'w=1/[\s^2^(Fo^2^)+(0.0527P)^2^+3.5482P] where P=(Fo^2^+2Fc^2^)/3'
_refine_ls_weighting_scheme calc
_refine_ls_wR_factor_all 0.1135
_refine_ls_wR_factor_obs 0.0954
_reflns_number_observed 1915
_reflns_number_total 2947
_reflns_observed_criterion >2sigma(I)
_cod_data_source_file ja971997h_3.cif
_cod_data_source_block cmpd_3
_cod_depositor_comments
;
The following automatic conversions were performed:

'_refine_ls_weighting_scheme' value 'calc
w=1/[\s^2^(Fo^2^)+(0.0527P)^2^+3.5482P] where P=(Fo^2^+2Fc^2^)/3' was
changed to 'calc'. New tag '_refine_ls_weighting_details' was
created. The value of the new tag was set to
'w=1/[\s^2^(Fo^2^)+(0.0527P)^2^+3.5482P] where P=(Fo^2^+2Fc^2^)/3'.

Automatic conversion script
Id: cif_fix_values 3143 2015-03-26 13:38:13Z robertas 
;
_cod_original_cell_volume 4517.6(25)
_cod_database_code 4117053

loop_
_symmetry_equiv_pos_as_xyz
'x, y, z'
'-x, y, -z+1/2'
'x+1/2, y+1/2, z'
'-x+1/2, y+1/2, -z+1/2'
'-x, -y, -z'
'x, -y, z-1/2'
'-x+1/2, -y+1/2, -z'
'x+1/2, -y+1/2, z-1/2'

loop_
_atom_site_aniso_label
_atom_site_aniso_U_11
_atom_site_aniso_U_22
_atom_site_aniso_U_33
_atom_site_aniso_U_23
_atom_site_aniso_U_13
_atom_site_aniso_U_12
Co1 0.0231(7) 0.0324(7) 0.0315(7) 0.000 0.0101(6) 0.000
Co2 0.0153(6) 0.0211(6) 0.0255(6) 0.000 0.0070(5) 0.000
Co3 0.0164(6) 0.0206(6) 0.0287(7) 0.000 0.0069(5) 0.000
Cl1 0.0429(14) 0.0285(13) 0.0424(14) 0.000 0.0130(12) 0.000
F1 0.042(3) 0.025(3) 0.053(3) 0.000 0.021(3) 0.000
B1 0.030(13) 0.038(8) 0.046(11) -0.011(17) 0.010(10) 0.017(14)
F2 0.090(11) 0.047(7) 0.139(12) -0.037(8) -0.006(10) -0.007(6)
F3 0.084(11) 0.054(8) 0.211(28) -0.004(13) 0.110(15) 0.029(8)
F4 0.284(32) 0.052(10) 0.073(11) 0.035(7) 0.101(14) 0.062(16)
N1 0.019(3) 0.026(3) 0.027(3) 0.001(2) 0.013(2) -0.001(2)
N2 0.018(3) 0.024(3) 0.027(3) -0.004(2) 0.009(2) -0.004(2)
N3 0.018(3) 0.026(3) 0.024(3) -0.005(2) 0.011(2) -0.002(2)
N4 0.024(3) 0.025(3) 0.024(3) 0.003(2) 0.009(2) 0.001(2)
N5 0.019(3) 0.023(3) 0.027(3) 0.000(2) 0.009(2) 0.002(2)
N6 0.013(2) 0.028(3) 0.028(3) 0.003(2) 0.005(2) -0.004(2)
C1 0.023(3) 0.030(4) 0.046(5) 0.001(3) 0.018(3) -0.010(3)
C2 0.032(4) 0.039(4) 0.036(5) 0.006(3) 0.015(3) -0.009(3)
C3 0.026(4) 0.056(5) 0.028(4) -0.002(4) 0.011(3) -0.009(3)
C4 0.023(3) 0.025(4) 0.035(4) -0.004(3) 0.008(3) -0.005(3)
C5 0.012(3) 0.028(4) 0.030(4) 0.000(3) 0.011(3) -0.005(3)
C6 0.029(4) 0.024(3) 0.036(4) -0.003(3) 0.013(3) 0.001(3)
C7 0.017(4) 0.033(4) 0.041(4) -0.007(3) 0.011(3) -0.010(3)
C8 0.006(3) 0.044(4) 0.034(4) -0.006(3) 0.003(3) 0.002(3)
C9 0.019(3) 0.032(4) 0.029(4) 0.003(3) 0.005(3) 0.006(3)
C10 0.020(3) 0.024(3) 0.024(3) -0.002(3) 0.013(3) 0.004(3)
C11 0.037(4) 0.027(4) 0.029(4) 0.008(3) 0.009(3) 0.004(3)
C12 0.030(4) 0.044(5) 0.041(4) -0.001(4) 0.012(3) 0.016(3)
C13 0.021(3) 0.047(5) 0.038(4) -0.003(3) 0.011(3) 0.004(3)
C14 0.031(4) 0.031(4) 0.030(4) 0.003(3) 0.013(3) -0.002(3)
C15 0.019(3) 0.032(4) 0.016(3) -0.002(2) 0.007(3) 0.005(3)
C16 0.022(3) 0.023(4) 0.037(4) 0.003(3) 0.005(3) -0.001(3)
C17 0.029(4) 0.034(4) 0.038(4) 0.011(3) 0.008(3) -0.009(3)
C18 0.025(4) 0.040(4) 0.035(4) 0.008(3) 0.014(3) -0.004(3)
C19 0.025(3) 0.026(4) 0.042(4) -0.007(3) 0.014(3) 0.000(3)
C20 0.011(3) 0.028(3) 0.029(3) 0.004(3) 0.005(3) 0.001(3)
C21 0.038(4) 0.066(5) 0.045(4) 0.013(4) 0.019(3) 0.005(4)
Cl2 0.0557(11) 0.0421(11) 0.0507(11) 0.0050(9) 0.0166(9) 0.0033(9)
Cl3A 0.042(2) 0.113(6) 0.065(3) 0.012(3) 0.028(2) -0.004(3)
Cl3B 0.077(5) 0.233(26) 0.186(13) 0.129(17) 0.091(7) 0.042(9)

loop_
_atom_site_label
_atom_site_type_symbol
_atom_site_fract_x
_atom_site_fract_y
_atom_site_fract_z
_atom_site_U_iso_or_equiv
_atom_site_thermal_displace_type
_atom_site_occupancy
_atom_site_calc_flag
_atom_site_refinement_flags
_atom_site_disorder_group
Co1 Co 0.5000 0.62551(7) 0.2500 0.0288(3) Uani 1 d S .
Co2 Co 0.5000 0.77692(6) 0.2500 0.0206(3) Uani 1 d S .
Co3 Co 0.5000 0.91458(6) 0.2500 0.0221(3) Uani 1 d S .
Cl1 Cl 0.5000 0.48214(12) 0.2500 0.0383(6) Uani 1 d S .
F1 F 0.5000 1.0490(3) 0.2500 0.0387(13) Uani 1 d SD .
B1 B 0.5095(12) 1.1352(9) 0.2561(16) 0.039(5) Uani 0.50 d PD -1
F2 F 0.5772(7) 1.1523(6) 0.3152(17) 0.103(5) Uani 0.50 d PD -1
F3 F 0.4536(11) 1.1647(9) 0.2817(20) 0.101(9) Uani 0.50 d PD -1
F4 F 0.5028(20) 1.1600(9) 0.1722(14) 0.126(10) Uani 0.50 d PD -1
N1 N 0.5454(2) 0.6446(3) 0.3964(3) 0.0228(11) Uani 1 d . .
N2 N 0.5666(2) 0.7799(3) 0.3747(3) 0.0225(11) Uani 1 d . .
N3 N 0.5980(2) 0.9093(3) 0.3468(3) 0.0217(11) Uani 1 d . .
N4 N 0.6103(2) 0.6434(3) 0.2491(3) 0.0243(11) Uani 1 d . .
N5 N 0.5846(2) 0.7774(3) 0.2080(3) 0.0226(11) Uani 1 d . .
N6 N 0.5542(2) 0.9097(3) 0.1626(3) 0.0232(11) Uani 1 d . .
C1 C 0.5502(4) 0.5820(4) 0.4545(5) 0.031(2) Uani 1 d . .
H1 H 0.5340(32) 0.5424(35) 0.4255(39) 0.031 Uiso 1 d . .
C2 C 0.5733(4) 0.5885(4) 0.5474(5) 0.035(2) Uani 1 d . .
H2 H 0.5798(35) 0.5498(36) 0.5795(41) 0.035 Uiso 1 d . .
C3 C 0.5893(3) 0.6641(4) 0.5853(5) 0.036(2) Uani 1 d . .
H3 H 0.5997(32) 0.6721(35) 0.6453(40) 0.036 Uiso 1 d . .
C4 C 0.5851(3) 0.7294(4) 0.5298(4) 0.0281(15) Uani 1 d . .
H4 H 0.5973(30) 0.7836(33) 0.5488(35) 0.028 Uiso 1 d . .
C5 C 0.5666(3) 0.7190(3) 0.4348(4) 0.0226(13) Uani 1 d . .
C6 C 0.6495(3) 0.9687(4) 0.3568(4) 0.0292(15) Uani 1 d . .
H6 H 0.6350(31) 1.0101(33) 0.3147(35) 0.029 Uiso 1 d . .
C7 C 0.7207(3) 0.9653(4) 0.4205(4) 0.030(2) Uani 1 d . .
H7 H 0.7488(32) 1.0033(34) 0.4251(37) 0.030 Uiso 1 d . .
C8 C 0.7401(3) 0.8989(4) 0.4774(4) 0.029(2) Uani 1 d . .
H8 H 0.7861(32) 0.8973(32) 0.5202(37) 0.029 Uiso 1 d . .
C9 C 0.6890(3) 0.8381(4) 0.4683(4) 0.0273(15) Uani 1 d . .
H9 H 0.7019(31) 0.7967(32) 0.5029(37) 0.027 Uiso 1 d . .
C10 C 0.6171(3) 0.8411(3) 0.3994(4) 0.0214(13) Uani 1 d . .
C11 C 0.6601(4) 0.5812(4) 0.2719(4) 0.032(2) Uani 1 d . .
H11 H 0.6407(32) 0.5365(33) 0.2830(38) 0.032 Uiso 1 d . .
C12 C 0.7335(4) 0.5868(4) 0.2796(5) 0.038(2) Uani 1 d . .
H12 H 0.7628(33) 0.5443(36) 0.2905(38) 0.038 Uiso 1 d . .
C13 C 0.7619(4) 0.6620(4) 0.2694(4) 0.035(2) Uani 1 d . .
H13 H 0.8098(34) 0.6710(34) 0.2777(38) 0.035 Uiso 1 d . .
C14 C 0.7140(3) 0.7268(4) 0.2478(4) 0.0299(15) Uani 1 d . .
H14 H 0.7333(31) 0.7725(33) 0.2398(38) 0.030 Uiso 1 d . .
C15 C 0.6371(3) 0.7164(3) 0.2332(3) 0.0221(14) Uani 1 d . .
C16 C 0.5588(3) 0.9744(4) 0.1117(4) 0.029(2) Uani 1 d . .
H16 H 0.5372(30) 1.0188(33) 0.1193(36) 0.029 Uiso 1 d . .
C17 C 0.5998(3) 0.9752(4) 0.0540(4) 0.034(2) Uani 1 d . .
H17 H 0.6038(30) 1.0229(36) 0.0258(36) 0.034 Uiso 1 d . .
C18 C 0.6375(4) 0.9067(4) 0.0457(4) 0.032(2) Uani 1 d . .
H18 H 0.6624(33) 0.9070(36) 0.0098(38) 0.032 Uiso 1 d . .
C19 C 0.6330(3) 0.8399(4) 0.0944(4) 0.030(2) Uani 1 d . .
H19 H 0.6483(31) 0.7940(34) 0.0765(37) 0.030 Uiso 1 d . .
C20 C 0.5923(3) 0.8417(3) 0.1561(4) 0.0230(13) Uani 1 d . .
C21 C 0.5979(4) 0.6742(4) -0.0930(4) 0.048(2) Uani 1 d D .
Cl2 Cl 0.62487(10) 0.63067(10) 0.01801(12) 0.0499(5) Uani 1 d D .
Cl3A Cl 0.6738(3) 0.6539(7) -0.1368(3) 0.071(3) Uani 0.60(2) d PD 1
Cl3B Cl 0.6769(6) 0.7169(21) -0.1128(16) 0.154(11) Uani 0.40(2) d PD 2

loop_
_atom_type_symbol
_atom_type_description
_atom_type_scat_dispersion_real
_atom_type_scat_dispersion_imag
_atom_type_scat_source
C C 0.0033 0.0016 'International Tables Vol C Tables 4.2.6.8 and 6.1.1.4'
H H 0.0000 0.0000 'International Tables Vol C Tables 4.2.6.8 and 6.1.1.4'
B B 0.0013 0.0007 'International Tables Vol C Tables 4.2.6.8 and 6.1.1.4'
N N 0.0061 0.0033 'International Tables Vol C Tables 4.2.6.8 and 6.1.1.4'
F F 0.0171 0.0103 'International Tables Vol C Tables 4.2.6.8 and 6.1.1.4'
Cl Cl 0.1484 0.1585 'International Tables Vol C Tables 4.2.6.8 and 6.1.1.4'
Co Co 0.3494 0.9721 'International Tables Vol C Tables 4.2.6.8 and 6.1.1.4'

loop_
_geom_angle_atom_site_label_1
_geom_angle_atom_site_label_2
_geom_angle_atom_site_label_3
_geom_angle
_geom_angle_site_symmetry_3
_geom_angle_publ_flag
Co3 Co2 Co1 180.0 . y
Cl1 Co1 Co2 180.0 . y
Co2 Co3 F1 180.0 . y
Co3 F1 B1 173.2(8) . y
N1 Co1 N1 163.2(2) 2_655 y
N4 Co1 N4 163.8(3) 2_655 y
N4 Co1 N1 86.8(2) . y
N4 Co1 N1 90.8(2) 2_655 y
N4 Co1 Cl1 98.10(13) . y
N1 Co1 Cl1 98.42(12) . y
N4 Co1 Co2 81.90(12) . y
N1 Co1 Co2 81.58(12) . y
N5 Co2 N5 179.6(3) 2_655 y
N5 Co2 N2 90.4(2) . y
N5 Co2 N2 89.6(2) 2_655 y
N2 Co2 N2 177.0(3) 2_655 y
N5 Co2 Co3 89.78(13) . y
N2 Co2 Co3 88.52(13) . y
N5 Co2 Co1 90.22(13) . y
N2 Co2 Co1 91.48(13) . y
N3 Co3 N3 174.9(3) 2_655 y
N3 Co3 N6 87.2(2) . y
N3 Co3 N6 92.6(2) 2_655 y
N6 Co3 N6 175.3(3) 2_655 y
N3 Co3 F1 92.57(13) . y
N6 Co3 F1 92.37(14) . y
N3 Co3 Co2 87.43(13) . y
N6 Co3 Co2 87.63(14) . y
F2 B1 F4 111.2(16) . y
F2 B1 F3 112.8(16) . y
F4 B1 F3 110.6(15) . y
F2 B1 F1 109.1(13) . y
F4 B1 F1 106.0(14) . y
F3 B1 F1 106.9(15) . y
C1 N1 C5 117.1(5) . ?
C1 N1 Co1 119.9(4) . ?
C5 N1 Co1 122.8(4) . ?
C10 N2 C5 121.3(4) . ?
C10 N2 Co2 117.5(4) . ?
C5 N2 Co2 121.0(3) . ?
C6 N3 C10 119.9(5) . ?
C6 N3 Co3 120.8(4) . ?
C10 N3 Co3 119.0(4) . ?
C11 N4 C15 117.1(5) . ?
C11 N4 Co1 119.2(4) . ?
C15 N4 Co1 123.5(4) . ?
C20 N5 C15 121.9(4) . ?
C20 N5 Co2 117.9(3) . ?
C15 N5 Co2 120.1(3) . ?
C16 N6 C20 118.4(5) . ?
C16 N6 Co3 121.5(4) . ?
C20 N6 Co3 119.9(4) . ?
N1 C1 C2 124.6(6) . ?
N1 C1 H1 109.2(44) . ?
C2 C1 H1 125.9(44) . ?
C1 C2 C3 118.0(6) . ?
C1 C2 H2 121.6(47) . ?
C3 C2 H2 120.3(47) . ?
C4 C3 C2 119.7(6) . ?
C4 C3 H3 118.9(39) . ?
C2 C3 H3 121.3(39) . ?
C3 C4 C5 120.2(6) . ?
C3 C4 H4 126.6(33) . ?
C5 C4 H4 113.0(32) . ?
N1 C5 N2 115.7(5) . ?
N1 C5 C4 120.0(5) . ?
N2 C5 C4 124.3(5) . ?
N3 C6 C7 122.8(6) . ?
N3 C6 H6 115.5(36) . ?
C7 C6 H6 121.5(36) . ?
C6 C7 C8 118.4(6) . ?
C6 C7 H7 118.8(42) . ?
C8 C7 H7 122.7(42) . ?
C9 C8 C7 119.8(5) . ?
C9 C8 H8 121.6(36) . ?
C7 C8 H8 118.6(36) . ?
C8 C9 C10 120.9(6) . ?
C8 C9 H9 119.1(38) . ?
C10 C9 H9 119.9(38) . ?
N2 C10 N3 115.6(5) . ?
N2 C10 C9 126.1(5) . ?
N3 C10 C9 118.1(5) . ?
C12 C11 N4 124.5(6) . ?
C12 C11 H11 121.9(39) . ?
N4 C11 H11 113.6(39) . ?
C11 C12 C13 118.3(6) . ?
C11 C12 H12 121.3(41) . ?
C13 C12 H12 120.4(41) . ?
C14 C13 C12 119.1(6) . ?
C14 C13 H13 117.4(39) . ?
C12 C13 H13 123.4(39) . ?
C13 C14 C15 120.2(6) . ?
C13 C14 H14 116.6(38) . ?
C15 C14 H14 123.0(38) . ?
N4 C15 N5 115.4(5) . ?
N4 C15 C14 120.3(5) . ?
N5 C15 C14 124.2(5) . ?
N6 C16 C17 123.5(6) . ?
N6 C16 H16 117.9(37) . ?
C17 C16 H16 118.4(37) . ?
C16 C17 C18 118.7(6) . ?
C16 C17 H17 118.4(36) . ?
C18 C17 H17 122.8(36) . ?
C19 C18 C17 119.5(6) . ?
C19 C18 H18 121.7(42) . ?
C17 C18 H18 118.8(42) . ?
C18 C19 C20 120.6(6) . ?
C18 C19 H19 115.9(37) . ?
C20 C19 H19 122.3(37) . ?
N6 C20 N5 116.0(5) . ?
N6 C20 C19 119.2(5) . ?
N5 C20 C19 124.7(5) . ?
Cl3B C21 Cl2 110.4(6) . ?
Cl2 C21 Cl3A 106.5(4) . ?

loop_
_geom_bond_atom_site_label_1
_geom_bond_atom_site_label_2
_geom_bond_distance
_geom_bond_publ_flag
Co1 Co2 2.504(2) y
Co2 Co3 2.277(2) y
Co1 Cl1 2.371(2) y
Co1 N4 2.097(4) y
Co1 N1 2.155(4) y
Co2 N5 1.908(4) y
Co2 N2 1.912(4) y
Co3 N3 1.943(4) y
Co3 N6 1.948(4) y
Co3 F1 2.223(5) y
B1 F1 1.44(2) y
B1 F2 1.32(2) y
B1 F3 1.33(2) y
B1 F4 1.32(2) y
N1 C1 1.353(7) ?
N1 C5 1.366(6) ?
N2 C10 1.351(7) ?
N2 C5 1.370(7) ?
N3 C6 1.349(7) ?
N3 C10 1.367(7) ?
N4 C11 1.354(7) ?
N4 C15 1.363(7) ?
N5 C20 1.369(7) ?
N5 C15 1.371(6) ?
N6 C16 1.348(7) ?
N6 C20 1.356(7) ?
C1 C2 1.358(9) ?
C1 H1 0.79(5) ?
C2 C3 1.371(9) ?
C2 H2 0.79(6) ?
C3 C4 1.365(8) ?
C3 H3 0.89(6) ?
C4 C5 1.400(8) ?
C4 H4 0.95(5) ?
C6 C7 1.369(8) ?
C6 H6 0.92(5) ?
C7 C8 1.377(8) ?
C7 H7 0.81(6) ?
C8 C9 1.365(8) ?
C8 H8 0.89(5) ?
C9 C10 1.409(7) ?
C9 H9 0.85(5) ?
C11 C12 1.347(9) ?
C11 H11 0.86(5) ?
C12 C13 1.383(9) ?
C12 H12 0.87(6) ?
C13 C14 1.365(8) ?
C13 H13 0.88(6) ?
C14 C15 1.395(8) ?
C14 H14 0.87(5) ?
C16 C17 1.361(8) ?
C16 H16 0.87(5) ?
C17 C18 1.365(9) ?
C17 H17 0.92(6) ?
C18 C19 1.356(8) ?
C18 H18 0.84(6) ?
C19 C20 1.408(8) ?
C19 H19 0.89(6) ?
C21 Cl3B 1.761(13) ?
C21 Cl2 1.770(6) ?
C21 Cl3A 1.805(8) ?
